data_2013886
loop_
_publ_author_name
'Janzen, Daron E.'
'Mann, Kent R.'

_publ_section_title
;
 Triethylammonium tetraphenylborate dichloromethane solvate
;
_journal_issue 3
_journal_name_full 'Acta Crystallographica Section C'
_journal_page_first o198
_journal_page_last o199
_journal_paper_doi 10.1107/S0108270104000356
_journal_volume 60
_journal_year 2004
_chemical_formula_iupac 'C6 H16 N 1+, C24 H20 B 1-, C H2 Cl2'
_chemical_formula_moiety 'C6 H16 N 1+, C24 H20 B 1-, C H2 Cl2'
_chemical_formula_sum 'C31 H38 B Cl2 N'
_chemical_formula_weight 506.33
_chemical_name_common
;
triethylammonium tetraphenylborate dichloromethane solvate
;
_space_group_IT_number 14
_symmetry_cell_setting monoclinic
_symmetry_space_group_name_Hall '-P 2yn'
_symmetry_space_group_name_H-M 'P 1 21/n 1'
_atom_sites_solution_hydrogens geom
_atom_sites_solution_primary direct
_atom_sites_solution_secondary difmap
_cell_angle_alpha 90.00
_cell_angle_beta 104.168(3)
_cell_angle_gamma 90.00
_cell_formula_units_Z 4
_cell_length_a 9.9331(17)
_cell_length_b 18.258(3)
_cell_length_c 15.958(3)
_cell_measurement_reflns_used 998
_cell_measurement_temperature 173(2)
_cell_measurement_theta_max 24.96
_cell_measurement_theta_min 2.59
_cell_volume 2806.1(9)
_computing_cell_refinement 'SAINT (Bruker, 1998)'
_computing_data_collection 'SMART (Bruker, 1998)'
_computing_data_reduction SAINT
_computing_molecular_graphics 'SHELXTL (Bruker, 1998)'
_computing_publication_material SHELXTL
_computing_structure_refinement 'SHELXL97 (Sheldrick, 1997)'
_computing_structure_solution 'SHELXS97 (Sheldrick, 1990)'
_diffrn_ambient_temperature 173(2)
_diffrn_measured_fraction_theta_full 0.998
_diffrn_measured_fraction_theta_max 0.998
_diffrn_measurement_device_type 'Siemens SMART platfrom CCD'
_diffrn_measurement_method 'area detector, \w scans'
_diffrn_radiation_monochromator graphite
_diffrn_radiation_type MoK\a
_diffrn_radiation_wavelength 0.71069
_diffrn_reflns_av_R_equivalents 0.0318
_diffrn_reflns_av_sigmaI/netI 0.0406
_diffrn_reflns_limit_h_max 11
_diffrn_reflns_limit_h_min -11
_diffrn_reflns_limit_k_max 21
_diffrn_reflns_limit_k_min -15
_diffrn_reflns_limit_l_max 19
_diffrn_reflns_limit_l_min -11
_diffrn_reflns_number 13804
_diffrn_reflns_theta_full 25.04
_diffrn_reflns_theta_max 25.04
_diffrn_reflns_theta_min 1.73
_exptl_absorpt_coefficient_mu 0.251
_exptl_absorpt_correction_T_max 0.99
_exptl_absorpt_correction_T_min 0.93564
_exptl_absorpt_correction_type multi-scan
_exptl_absorpt_process_details '(SADABS; Blessing, 1995)'
_exptl_crystal_colour 'light yellow'
_exptl_crystal_density_diffrn 1.199
_exptl_crystal_density_method 'not measured'
_exptl_crystal_description block
_exptl_crystal_F_000 1080
_exptl_crystal_size_max 0.205
_exptl_crystal_size_mid 0.08
_exptl_crystal_size_min 0.05
_refine_diff_density_max 0.472
_refine_diff_density_min -0.228
_refine_ls_extinction_method none
_refine_ls_goodness_of_fit_ref 1.029
_refine_ls_hydrogen_treatment mixed
_refine_ls_matrix_type full
_refine_ls_number_parameters 335
_refine_ls_number_reflns 4946
_refine_ls_number_restraints 9
_refine_ls_restrained_S_all 1.032
_refine_ls_R_factor_all 0.0932
_refine_ls_R_factor_gt 0.0688
_refine_ls_shift/su_max 0.001
_refine_ls_shift/su_mean 0.000
_refine_ls_structure_factor_coef Fsqd
_refine_ls_weighting_details 'calc w=1/[\s^2^(Fo^2^)+(0.0387P)^2^+4P] where P=(Fo^2^+2Fc^2^)/3'
_refine_ls_weighting_scheme calc
_refine_ls_wR_factor_gt 0.1294
_refine_ls_wR_factor_ref 0.1396
_reflns_number_gt 3943
_reflns_number_total 4946
_reflns_threshold_expression I>2\s(I)
_cod_data_source_file sq1147.cif
_cod_data_source_block I
_cod_original_sg_symbol_H-M 'P 21/n'
_cod_database_code 2013886
_cod_database_fobs_code 2013886
_cod_depositor_comments
;
 Marking atoms '\p~1~' and '\p~2~' as dummy atoms.

 Antanas Vaitkus,
 2017-02-19
;

loop_
_symmetry_equiv_pos_as_xyz
'x, y, z'
'-x+1/2, y+1/2, -z+1/2'
'-x, -y, -z'
'x-1/2, -y-1/2, z-1/2'

loop_
_atom_site_label
_atom_site_fract_x
_atom_site_fract_y
_atom_site_fract_z
_atom_site_U_iso_or_equiv
_atom_site_adp_type
_atom_site_calc_flag
_atom_site_refinement_flags
_atom_site_occupancy
_atom_site_disorder_assembly
_atom_site_disorder_group
_atom_site_type_symbol
B1 0.6549(3) 0.21465(17) 0.43490(19) 0.0239(7) Uani d . 1 . . B
N1 0.3190(3) 0.14622(14) 0.64405(16) 0.0352(6) Uani d . 1 . . N
H1A 0.312(3) 0.1762(17) 0.595(2) 0.042 Uiso d . 1 . . H
C1 0.7232(3) 0.16764(15) 0.52360(17) 0.0249(6) Uani d . 1 . . C
C2 0.7086(3) 0.09146(16) 0.52384(19) 0.0335(7) Uani d . 1 . . C
H2A 0.6672 0.0675 0.4710 0.040 Uiso calc R 1 . . H
C3 0.7520(3) 0.04940(18) 0.5980(2) 0.0400(8) Uani d . 1 . . C
H3A 0.7400 -0.0022 0.5952 0.048 Uiso calc R 1 . . H
C4 0.8123(3) 0.0825(2) 0.6756(2) 0.0442(9) Uani d . 1 . . C
H4A 0.8436 0.0539 0.7264 0.053 Uiso calc R 1 . . H
C5 0.8265(3) 0.1576(2) 0.67857(19) 0.0423(8) Uani d . 1 . . C
H5A 0.8662 0.1811 0.7320 0.051 Uiso calc R 1 . . H
C6 0.7830(3) 0.19924(17) 0.60343(18) 0.0327(7) Uani d . 1 . . C
H6A 0.7945 0.2509 0.6069 0.039 Uiso calc R 1 . . H
C7 0.4898(3) 0.21982(15) 0.43521(16) 0.0248(6) Uani d . 1 . . C
C8 0.3910(3) 0.16846(15) 0.39498(18) 0.0294(6) Uani d . 1 . . C
H8A 0.4190 0.1301 0.3628 0.035 Uiso calc R 1 . . H
C9 0.2526(3) 0.17095(17) 0.39998(19) 0.0350(7) Uani d . 1 . . C
H9A 0.1887 0.1349 0.3715 0.042 Uiso calc R 1 . . H
C10 0.2091(3) 0.22611(17) 0.44648(19) 0.0358(7) Uani d . 1 . . C
H10A 0.1148 0.2289 0.4491 0.043 Uiso calc R 1 . . H
C11 0.3040(3) 0.27712(17) 0.48908(19) 0.0361(7) Uani d . 1 . . C
H11A 0.2755 0.3148 0.5221 0.043 Uiso calc R 1 . . H
C12 0.4416(3) 0.27332(16) 0.48360(18) 0.0301(6) Uani d . 1 . . C
H12A 0.5056 0.3086 0.5140 0.036 Uiso calc R 1 . . H
C13 0.7238(3) 0.29619(15) 0.43230(16) 0.0238(6) Uani d . 1 . . C
C14 0.6482(3) 0.35597(15) 0.38951(17) 0.0285(6) Uani d . 1 . . C
H14A 0.5513 0.3501 0.3659 0.034 Uiso calc R 1 . . H
C15 0.7080(3) 0.42311(16) 0.37996(18) 0.0322(7) Uani d . 1 . . C
H15A 0.6519 0.4620 0.3509 0.039 Uiso calc R 1 . . H
C16 0.8491(3) 0.43361(16) 0.41265(18) 0.0339(7) Uani d . 1 . . C
H16A 0.8909 0.4794 0.4061 0.041 Uiso calc R 1 . . H
C17 0.9281(3) 0.37620(16) 0.45503(17) 0.0319(7) Uani d . 1 . . C
H17A 1.0251 0.3824 0.4778 0.038 Uiso calc R 1 . . H
C18 0.8660(3) 0.30952(15) 0.46438(17) 0.0276(6) Uani d . 1 . . C
H18A 0.9228 0.2711 0.4940 0.033 Uiso calc R 1 . . H
C19 0.6822(3) 0.17348(14) 0.34858(17) 0.0246(6) Uani d . 1 . . C
C20 0.5921(3) 0.18034(15) 0.26664(18) 0.0309(7) Uani d . 1 . . C
H20A 0.5074 0.2061 0.2612 0.037 Uiso calc R 1 . . H
C21 0.6215(3) 0.15102(17) 0.19274(19) 0.0378(7) Uani d . 1 . . C
H21A 0.5569 0.1567 0.1384 0.045 Uiso calc R 1 . . H
C23 0.8361(3) 0.10581(16) 0.27720(19) 0.0349(7) Uani d . 1 . . C
H23A 0.9208 0.0802 0.2818 0.042 Uiso calc R 1 . . H
C24 0.8053(3) 0.13538(15) 0.35100(18) 0.0295(6) Uani d . 1 . . C
H24A 0.8706 0.1294 0.4051 0.035 Uiso calc R 1 . . H
C22 0.7443(3) 0.11366(16) 0.19789(19) 0.0369(7) Uani d . 1 . . C
H22A 0.7649 0.0937 0.1475 0.044 Uiso calc R 1 . . H
C25 0.4204(3) 0.08928(17) 0.63049(19) 0.0369(7) Uani d . 1 . . C
H25A 0.5071 0.1138 0.6257 0.044 Uiso calc R 1 . . H
H25B 0.3812 0.0635 0.5753 0.044 Uiso calc R 1 . . H
C26 0.4549(4) 0.03314(18) 0.7035(2) 0.0481(9) Uani d . 1 . . C
H26A 0.5214 -0.0025 0.6915 0.072 Uiso calc R 1 . . H
H26B 0.3698 0.0078 0.7076 0.072 Uiso calc R 1 . . H
H26C 0.4954 0.0581 0.7582 0.072 Uiso calc R 1 . . H
C27 0.3708(3) 0.19340(17) 0.7229(2) 0.0405(8) Uani d . 1 . . C
H27A 0.3024 0.2328 0.7231 0.049 Uiso calc R 1 . . H
H27B 0.3771 0.1632 0.7752 0.049 Uiso calc R 1 . . H
C28 0.5097(4) 0.2274(2) 0.7274(2) 0.0513(9) Uani d . 1 . . C
H28A 0.5373 0.2573 0.7798 0.077 Uiso calc R 1 . . H
H28B 0.5040 0.2584 0.6765 0.077 Uiso calc R 1 . . H
H28C 0.5788 0.1888 0.7289 0.077 Uiso calc R 1 . . H
C29 0.1767(3) 0.11822(19) 0.6440(2) 0.0436(8) Uani d . 1 . . C
H29A 0.1826 0.0904 0.6980 0.052 Uiso calc R 1 . . H
H29B 0.1148 0.1607 0.6443 0.052 Uiso calc R 1 . . H
C30 0.1122(3) 0.0701(2) 0.5686(2) 0.0469(9) Uani d . 1 . . C
H30A 0.0199 0.0545 0.5732 0.070 Uiso calc R 1 . . H
H30B 0.1708 0.0268 0.5688 0.070 Uiso calc R 1 . . H
H30C 0.1039 0.0973 0.5147 0.070 Uiso calc R 1 . . H
Cl1 0.2843(4) 0.45763(13) 0.41332(17) 0.0627(7) Uani d PD 0.799(10) A 1 Cl
C31 0.2569(7) 0.5516(2) 0.3951(4) 0.0527(15) Uani d PD 0.799(10) A 1 C
H31A 0.2798 0.5775 0.4514 0.063 Uiso calc PR 0.799(10) A 1 H
H31B 0.1574 0.5602 0.3679 0.063 Uiso calc PR 0.799(10) A 1 H
Cl2 0.3574(6) 0.58884(19) 0.3283(3) 0.0834(12) Uani d PDU 0.799(10) A 1 Cl
Cl1' 0.3336(13) 0.4666(6) 0.4225(8) 0.0627(7) Uani d PD 0.201(10) A 2 Cl
C31' 0.338(3) 0.5572(8) 0.4220(11) 0.0527(15) Uani d PD 0.201(10) A 2 C
H31C 0.4319 0.5741 0.4523 0.063 Uiso calc PR 0.201(10) A 2 H
H31D 0.2714 0.5764 0.4538 0.063 Uiso calc PR 0.201(10) A 2 H
Cl2' 0.2954(11) 0.5929(7) 0.3158(7) 0.055(2) Uani d PDU 0.201(10) A 2 Cl
\p~2~ 0.7872 0.3658 0.4223 0.040 Uiso dum . . . . .
\p~1~ 0.2566 0.2516 0.4678 0.040 Uiso dum . . . . .

loop_
_atom_site_aniso_label
_atom_site_aniso_U_11
_atom_site_aniso_U_22
_atom_site_aniso_U_33
_atom_site_aniso_U_12
_atom_site_aniso_U_13
_atom_site_aniso_U_23
B1 0.0250(16) 0.0244(17) 0.0212(16) 0.0025(13) 0.0033(12) -0.0001(13)
N1 0.0384(14) 0.0381(15) 0.0313(14) -0.0006(12) 0.0127(12) -0.0019(12)
C1 0.0201(13) 0.0290(16) 0.0279(15) 0.0038(12) 0.0104(11) 0.0029(12)
C2 0.0367(16) 0.0343(18) 0.0324(16) 0.0069(14) 0.0138(13) 0.0038(14)
C3 0.0428(18) 0.0335(18) 0.049(2) 0.0103(15) 0.0225(16) 0.0136(16)
C4 0.0366(17) 0.057(2) 0.041(2) 0.0122(16) 0.0146(15) 0.0269(17)
C5 0.0353(17) 0.063(2) 0.0263(16) -0.0040(16) 0.0040(13) 0.0066(16)
C6 0.0309(15) 0.0372(17) 0.0303(16) -0.0034(13) 0.0078(13) 0.0052(13)
C7 0.0288(14) 0.0255(15) 0.0191(13) 0.0035(12) 0.0043(11) 0.0049(12)
C8 0.0329(15) 0.0254(16) 0.0311(16) 0.0035(12) 0.0099(12) -0.0010(13)
C9 0.0279(15) 0.0366(18) 0.0379(17) 0.0015(13) 0.0030(13) 0.0045(14)
C10 0.0248(15) 0.0429(19) 0.0419(18) 0.0078(14) 0.0124(13) 0.0086(15)
C11 0.0398(17) 0.0381(18) 0.0334(17) 0.0104(15) 0.0148(14) 0.0017(14)
C12 0.0329(15) 0.0292(16) 0.0279(15) 0.0032(13) 0.0069(12) -0.0019(13)
C13 0.0282(14) 0.0280(15) 0.0172(13) 0.0029(12) 0.0098(11) -0.0026(11)
C14 0.0302(15) 0.0312(16) 0.0234(14) 0.0015(13) 0.0053(12) 0.0014(12)
C15 0.0390(17) 0.0294(17) 0.0287(15) 0.0060(13) 0.0089(13) 0.0043(13)
C16 0.0462(18) 0.0295(16) 0.0303(16) -0.0063(14) 0.0176(14) 0.0005(13)
C17 0.0297(15) 0.0400(18) 0.0266(15) -0.0034(13) 0.0080(12) -0.0003(13)
C18 0.0296(15) 0.0309(16) 0.0232(14) 0.0046(12) 0.0082(12) 0.0035(12)
C19 0.0311(14) 0.0186(14) 0.0245(14) 0.0012(12) 0.0075(11) 0.0019(11)
C20 0.0347(16) 0.0295(16) 0.0294(16) 0.0027(13) 0.0097(12) 0.0006(13)
C21 0.0524(19) 0.0361(18) 0.0236(15) -0.0024(15) 0.0067(14) 0.0015(13)
C23 0.0400(17) 0.0304(17) 0.0413(18) 0.0046(14) 0.0235(14) -0.0013(14)
C24 0.0333(15) 0.0289(16) 0.0274(15) 0.0002(13) 0.0093(12) 0.0010(13)
C22 0.058(2) 0.0275(17) 0.0325(17) -0.0058(15) 0.0244(15) -0.0060(13)
C25 0.0345(16) 0.0384(18) 0.0400(18) -0.0002(14) 0.0134(14) -0.0093(15)
C26 0.052(2) 0.040(2) 0.054(2) 0.0051(16) 0.0152(17) 0.0035(17)
C27 0.051(2) 0.0341(18) 0.0375(18) 0.0031(15) 0.0140(15) -0.0061(14)
C28 0.056(2) 0.054(2) 0.044(2) -0.0154(18) 0.0120(17) -0.0139(17)
C29 0.0326(17) 0.056(2) 0.0461(19) -0.0011(15) 0.0167(15) 0.0001(17)
C30 0.0371(18) 0.057(2) 0.046(2) -0.0101(16) 0.0089(15) 0.0020(17)
Cl1 0.090(2) 0.0404(8) 0.0649(9) -0.0110(10) 0.0323(12) 0.0002(6)
C31 0.069(4) 0.043(2) 0.056(3) -0.009(3) 0.033(3) -0.006(2)
Cl2 0.145(3) 0.0566(14) 0.0719(18) -0.0354(18) 0.072(2) -0.0162(12)
Cl1' 0.090(2) 0.0404(8) 0.0649(9) -0.0110(10) 0.0323(12) 0.0002(6)
C31' 0.069(4) 0.043(2) 0.056(3) -0.009(3) 0.033(3) -0.006(2)
Cl2' 0.066(5) 0.058(4) 0.042(3) 0.009(4) 0.015(4) 0.015(3)

loop_
_atom_type_symbol
_atom_type_description
_atom_type_scat_dispersion_real
_atom_type_scat_dispersion_imag
_atom_type_scat_source
C C 0.0033 0.0016 'International Tables Vol C Tables 4.2.6.8 and 6.1.1.4'
H H 0.0000 0.0000 'International Tables Vol C Tables 4.2.6.8 and 6.1.1.4'
B B 0.0013 0.0007 'International Tables Vol C Tables 4.2.6.8 and 6.1.1.4'
N N 0.0061 0.0033 'International Tables Vol C Tables 4.2.6.8 and 6.1.1.4'
Cl Cl 0.1484 0.1585 'International Tables Vol C Tables 4.2.6.8 and 6.1.1.4'

loop_
_geom_angle_atom_site_label_1
_geom_angle_atom_site_label_2
_geom_angle_atom_site_label_3
_geom_angle
C13 B1 C7 111.7(2)
C13 B1 C19 103.7(2)
C7 B1 C19 113.4(2)
C13 B1 C1 113.9(2)
C7 B1 C1 103.2(2)
C19 B1 C1 111.2(2)
C25 N1 C29 115.4(2)
C25 N1 C27 114.4(2)
C29 N1 C27 108.9(2)
C25 N1 H1A 101.5(19)
C29 N1 H1A 108.4(19)
C27 N1 H1A 107.7(19)
C6 C1 C2 115.5(3)
C6 C1 B1 124.2(2)
C2 C1 B1 119.9(2)
C3 C2 C1 122.8(3)
C3 C2 H2A 118.6
C1 C2 H2A 118.6
C4 C3 C2 120.0(3)
C4 C3 H3A 120.0
C2 C3 H3A 120.0
C3 C4 C5 119.1(3)
C3 C4 H4A 120.5
C5 C4 H4A 120.5
C4 C5 C6 120.3(3)
C4 C5 H5A 119.8
C6 C5 H5A 119.8
C1 C6 C5 122.2(3)
C1 C6 H6A 118.9
C5 C6 H6A 118.9
C8 C7 C12 115.2(2)
C8 C7 B1 123.4(2)
C12 C7 B1 121.2(2)
C7 C8 C9 122.9(3)
C7 C8 H8A 118.6
C9 C8 H8A 118.6
C10 C9 C8 119.7(3)
C10 C9 H9A 120.1
C8 C9 H9A 120.1
C11 C10 C9 119.4(3)
C11 C10 H10A 120.3
C9 C10 H10A 120.3
C10 C11 C12 119.9(3)
C10 C11 H11A 120.1
C12 C11 H11A 120.1
C11 C12 C7 122.9(3)
C11 C12 H12A 118.6
C7 C12 H12A 118.6
C18 C13 C14 114.4(2)
C18 C13 B1 122.5(2)
C14 C13 B1 122.7(2)
C15 C14 C13 123.3(3)
C15 C14 H14A 118.4
C13 C14 H14A 118.4
C16 C15 C14 120.1(3)
C16 C15 H15A 119.9
C14 C15 H15A 119.9
C17 C16 C15 118.7(3)
C17 C16 H16A 120.6
C15 C16 H16A 120.6
C16 C17 C18 120.2(3)
C16 C17 H17A 119.9
C18 C17 H17A 119.9
C17 C18 C13 123.2(3)
C17 C18 H18A 118.4
C13 C18 H18A 118.4
C20 C19 C24 115.2(2)
C20 C19 B1 122.8(2)
C24 C19 B1 121.7(2)
C21 C20 C19 122.7(3)
C21 C20 H20A 118.6
C19 C20 H20A 118.6
C22 C21 C20 120.3(3)
C22 C21 H21A 119.8
C20 C21 H21A 119.8
C22 C23 C24 120.2(3)
C22 C23 H23A 119.9
C24 C23 H23A 119.9
C23 C24 C19 122.7(3)
C23 C24 H24A 118.7
C19 C24 H24A 118.7
C23 C22 C21 118.9(3)
C23 C22 H22A 120.6
C21 C22 H22A 120.6
N1 C25 C26 112.9(2)
N1 C25 H25A 109.0
C26 C25 H25A 109.0
N1 C25 H25B 109.0
C26 C25 H25B 109.0
H25A C25 H25B 107.8
C25 C26 H26A 109.5
C25 C26 H26B 109.5
H26A C26 H26B 109.5
C25 C26 H26C 109.5
H26A C26 H26C 109.5
H26B C26 H26C 109.5
C28 C27 N1 113.5(3)
C28 C27 H27A 108.9
N1 C27 H27A 108.9
C28 C27 H27B 108.9
N1 C27 H27B 108.9
H27A C27 H27B 107.7
C27 C28 H28A 109.5
C27 C28 H28B 109.5
H28A C28 H28B 109.5
C27 C28 H28C 109.5
H28A C28 H28C 109.5
H28B C28 H28C 109.5
C30 C29 N1 114.6(3)
C30 C29 H29A 108.6
N1 C29 H29A 108.6
C30 C29 H29B 108.6
N1 C29 H29B 108.6
H29A C29 H29B 107.6
C29 C30 H30A 109.5
C29 C30 H30B 109.5
H30A C30 H30B 109.5
C29 C30 H30C 109.5
H30A C30 H30C 109.5
H30B C30 H30C 109.5
Cl1 C31 Cl2 112.9(3)
Cl1 C31 H31A 109.0
Cl2 C31 H31A 109.0
Cl1 C31 H31B 109.0
Cl2 C31 H31B 109.0
H31A C31 H31B 107.8
Cl1' C31' Cl2' 111.9(11)
Cl1' C31' H31C 109.2
Cl2' C31' H31C 109.2
Cl1' C31' H31D 109.2
Cl2' C31' H31D 109.2
H31C C31' H31D 107.9

loop_
_geom_bond_atom_site_label_1
_geom_bond_atom_site_label_2
_geom_bond_site_symmetry_2
_geom_bond_distance
_geom_bond_publ_flag
B1 C13 . 1.643(4) ?
B1 C7 . 1.644(4) ?
B1 C19 . 1.649(4) ?
B1 C1 . 1.652(4) ?
N1 C25 . 1.500(4) ?
N1 C29 . 1.503(4) ?
N1 C27 . 1.508(4) ?
N1 H1A . 0.94(3) ?
C1 C6 . 1.392(4) ?
C1 C2 . 1.399(4) ?
C2 C3 . 1.388(4) ?
C2 H2A . 0.9500 ?
C3 C4 . 1.376(5) ?
C3 H3A . 0.9500 ?
C4 C5 . 1.378(5) ?
C4 H4A . 0.9500 ?
C5 C6 . 1.396(4) ?
C5 H5A . 0.9500 ?
C6 H6A . 0.9500 ?
C7 C8 . 1.395(4) ?
C7 C12 . 1.400(4) ?
C8 C9 . 1.396(4) ?
C8 H8A . 0.9500 ?
C9 C10 . 1.382(4) ?
C9 H9A . 0.9500 ?
C10 C11 . 1.380(4) ?
C10 H10A . 0.9500 ?
C11 C12 . 1.392(4) ?
C11 H11A . 0.9500 ?
C12 H12A . 0.9500 ?
C13 C18 . 1.401(4) ?
C13 C14 . 1.403(4) ?
C14 C15 . 1.387(4) ?
C14 H14A . 0.9500 ?
C15 C16 . 1.384(4) ?
C15 H15A . 0.9500 ?
C16 C17 . 1.383(4) ?
C16 H16A . 0.9500 ?
C17 C18 . 1.389(4) ?
C17 H17A . 0.9500 ?
C18 H18A . 0.9500 ?
C19 C20 . 1.398(4) ?
C19 C24 . 1.399(4) ?
C20 C21 . 1.389(4) ?
C20 H20A . 0.9500 ?
C21 C22 . 1.382(4) ?
C21 H21A . 0.9500 ?
C23 C22 . 1.374(4) ?
C23 C24 . 1.396(4) ?
C23 H23A . 0.9500 ?
C24 H24A . 0.9500 ?
C22 H22A . 0.9500 ?
C25 C26 . 1.526(4) ?
C25 H25A . 0.9900 ?
C25 H25B . 0.9900 ?
C26 H26A . 0.9800 ?
C26 H26B . 0.9800 ?
C26 H26C . 0.9800 ?
C27 C28 . 1.499(4) ?
C27 H27A . 0.9900 ?
C27 H27B . 0.9900 ?
C28 H28A . 0.9800 ?
C28 H28B . 0.9800 ?
C28 H28C . 0.9800 ?
C29 C30 . 1.500(4) ?
C29 H29A . 0.9900 ?
C29 H29B . 0.9900 ?
C30 H30A . 0.9800 ?
C30 H30B . 0.9800 ?
C30 H30C . 0.9800 ?
Cl1 C31 . 1.750(5) ?
C31 Cl2 . 1.766(5) ?
C31 H31A . 0.9900 ?
C31 H31B . 0.9900 ?
Cl1' C31' . 1.656(15) ?
C31' Cl2' . 1.767(15) ?
C31' H31C . 0.9900 ?
C31' H31D . 0.9900 ?

loop_
_geom_hbond_atom_site_label_D
_geom_hbond_atom_site_label_H
_geom_hbond_atom_site_label_A
_geom_hbond_site_symmetry_A
_geom_hbond_distance_DH
_geom_hbond_distance_HA
_geom_hbond_distance_DA
_geom_hbond_angle_DHA
_geom_hbond_publ_flag
N1 H1A \p~1~ . 0.94(3) 2.40(3) 3.338(3) 172(3) y
C31 H31A \p~2~ 3_666 0.99 2.50 3.403(5) 152 y
C31' H31D \p~2~ 3_666 0.99 2.43 3.347(19) 153 y

loop_
_geom_torsion_atom_site_label_1
_geom_torsion_atom_site_label_2
_geom_torsion_atom_site_label_3
_geom_torsion_atom_site_label_4
_geom_torsion
C13 B1 C1 C6 27.9(4)
C7 B1 C1 C6 -93.4(3)
C19 B1 C1 C6 144.7(3)
C13 B1 C1 C2 -159.7(2)
C7 B1 C1 C2 79.0(3)
C19 B1 C1 C2 -42.9(3)
C6 C1 C2 C3 -0.8(4)
B1 C1 C2 C3 -173.9(3)
C1 C2 C3 C4 0.0(4)
C2 C3 C4 C5 1.1(4)
C3 C4 C5 C6 -1.3(5)
C2 C1 C6 C5 0.5(4)
B1 C1 C6 C5 173.2(3)
C4 C5 C6 C1 0.5(4)
C13 B1 C7 C8 146.1(2)
C19 B1 C7 C8 29.4(4)
C1 B1 C7 C8 -91.0(3)
C13 B1 C7 C12 -40.0(3)
C19 B1 C7 C12 -156.8(2)
C1 B1 C7 C12 82.8(3)
C12 C7 C8 C9 1.9(4)
B1 C7 C8 C9 176.1(3)
C7 C8 C9 C10 -0.1(4)
C8 C9 C10 C11 -1.5(4)
C9 C10 C11 C12 1.1(4)
C10 C11 C12 C7 0.8(4)
C8 C7 C12 C11 -2.2(4)
B1 C7 C12 C11 -176.6(3)
C7 B1 C13 C18 154.6(2)
C19 B1 C13 C18 -83.0(3)
C1 B1 C13 C18 38.1(3)
C7 B1 C13 C14 -32.7(3)
C19 B1 C13 C14 89.8(3)
C1 B1 C13 C14 -149.1(2)
C18 C13 C14 C15 -0.5(4)
B1 C13 C14 C15 -173.8(2)
C13 C14 C15 C16 0.7(4)
C14 C15 C16 C17 -0.3(4)
C15 C16 C17 C18 -0.1(4)
C16 C17 C18 C13 0.2(4)
C14 C13 C18 C17 0.1(4)
B1 C13 C18 C17 173.4(2)
C13 B1 C19 C20 -85.9(3)
C7 B1 C19 C20 35.5(4)
C1 B1 C19 C20 151.2(2)
C13 B1 C19 C24 87.2(3)
C7 B1 C19 C24 -151.4(2)
C1 B1 C19 C24 -35.6(3)
C24 C19 C20 C21 0.5(4)
B1 C19 C20 C21 174.1(3)
C19 C20 C21 C22 -0.5(5)
C22 C23 C24 C19 0.2(4)
C20 C19 C24 C23 -0.4(4)
B1 C19 C24 C23 -174.0(3)
C24 C23 C22 C21 -0.1(4)
C20 C21 C22 C23 0.3(4)
C29 N1 C25 C26 -64.4(3)
C27 N1 C25 C26 63.0(3)
C25 N1 C27 C28 52.1(4)
C29 N1 C27 C28 -177.2(3)
C25 N1 C29 C30 -49.7(4)
C27 N1 C29 C30 -179.9(3)
